data_1552539
loop_
_publ_author_name
'Matsuo, Yusuke'
'Chen, Fengkun'
'Kise, Koki'
'Tanaka, Takayuki'
'Osuka, Atsuhiro'

_publ_section_title
;
 Facile synthesis of fluorescent hetero[8]circulene analogues with tunable
 solubilities and optical properties
;
_journal_name_full 'Chemical Science'
_journal_paper_doi 10.1039/C9SC05087F
_journal_year 2019
_chemical_formula_moiety 'C46 H45 N3 O2, C2 H6 O S'
_chemical_formula_sum 'C96 H102 N6 O6 S2'
_chemical_formula_weight 1499.95
_space_group_crystal_system triclinic
_space_group_IT_number 2
_space_group_name_Hall '-P 1'
_space_group_name_H-M_alt 'P -1'
_symmetry_space_group_name_Hall '-P 1'
_symmetry_space_group_name_H-M 'P -1'
_atom_sites_solution_hydrogens geom
_audit_block_doi 10.5517/ccdc.csd.cc23kw6s
_audit_creation_method SHELXL-2014/7
_audit_update_record
;
2019-09-14 deposited with the CCDC.    2019-10-30 downloaded from the CCDC.
;
_cell_angle_alpha 71.320(5)
_cell_angle_beta 89.990(11)
_cell_angle_gamma 89.980(12)
_cell_formula_units_Z 2
_cell_length_a 14.877(2)
_cell_length_b 15.0887(14)
_cell_length_c 17.9227(12)
_cell_measurement_reflns_used 4108
_cell_measurement_temperature 93(2)
_cell_measurement_theta_max 74.2
_cell_measurement_theta_min 24.7
_cell_volume 3811.3(7)
_computing_structure_refinement 'SHELXL-2014/7 (Sheldrick, 2014)'
_diffrn_ambient_temperature 93(2)
_diffrn_detector_area_resol_mean 5.8140
_diffrn_measured_fraction_theta_full 0.977
_diffrn_measured_fraction_theta_max 0.977
_diffrn_measurement_device_type 'Rigaku XtaLAB P200'
_diffrn_measurement_method \w
_diffrn_radiation_type CuK\a
_diffrn_radiation_wavelength 1.54187
_diffrn_reflns_av_R_equivalents 0.0861
_diffrn_reflns_av_unetI/netI 0.0516
_diffrn_reflns_Laue_measured_fraction_full 0.977
_diffrn_reflns_Laue_measured_fraction_max 0.977
_diffrn_reflns_limit_h_max 17
_diffrn_reflns_limit_h_min -17
_diffrn_reflns_limit_k_max 18
_diffrn_reflns_limit_k_min -18
_diffrn_reflns_limit_l_max 19
_diffrn_reflns_limit_l_min -21
_diffrn_reflns_number 50031
_diffrn_reflns_point_group_measured_fraction_full 0.977
_diffrn_reflns_point_group_measured_fraction_max 0.977
_diffrn_reflns_theta_full 66.998
_diffrn_reflns_theta_max 66.998
_diffrn_reflns_theta_min 2.602
_exptl_absorpt_coefficient_mu 1.128
_exptl_absorpt_correction_T_max 1.000
_exptl_absorpt_correction_T_min 0.855
_exptl_absorpt_correction_type multi-scan
_exptl_absorpt_process_details 'REQAB (Rigaku, 1998)'
_exptl_crystal_colour Green
_exptl_crystal_density_diffrn 1.307
_exptl_crystal_description Prism
_exptl_crystal_F_000 1600
_exptl_crystal_size_max 0.620
_exptl_crystal_size_mid 0.110
_exptl_crystal_size_min 0.010
_refine_diff_density_max 1.037
_refine_diff_density_min -0.876
_refine_diff_density_rms 0.080
_refine_ls_extinction_method none
_refine_ls_goodness_of_fit_ref 1.007
_refine_ls_hydrogen_treatment constr
_refine_ls_matrix_type full
_refine_ls_number_parameters 1017
_refine_ls_number_reflns 13284
_refine_ls_number_restraints 6
_refine_ls_restrained_S_all 1.016
_refine_ls_R_factor_all 0.0691
_refine_ls_R_factor_gt 0.0638
_refine_ls_shift/su_max 0.001
_refine_ls_shift/su_mean 0.000
_refine_ls_structure_factor_coef Fsqd
_refine_ls_weighting_details 'w=1/[\s^2^(Fo^2^)+(0.1000P)^2^+4.7946P] where P=(Fo^2^+2Fc^2^)/3'
_refine_ls_weighting_scheme calc
_refine_ls_wR_factor_gt 0.1699
_refine_ls_wR_factor_ref 0.1747
_reflns_Friedel_coverage 0.000
_reflns_number_gt 11581
_reflns_number_total 13284
_reflns_threshold_expression 'I > 2\s(I)'
_cod_data_source_file c9sc05087f2.cif
_cod_data_source_block my
_cod_depositor_comments
;
The following automatic conversions were performed:

'_exptl_absorpt_correction_type' value 'Multi-scan' changed to
'multi-scan' according to
/home/data/users/saulius/crontab/automatic-downloads/rss-feeds/RSC/lib/dictionaries/cif_core.dic
dictionary named 'cif_core.dic' version 2.4.2 from 2011-04-26.

Automatic conversion script
Id: cif_fix_values 4973 2017-02-22 13:04:09Z antanas 
;
_cod_database_code 1552539
_shelx_shelxl_version_number 2014/7
_shelx_space_group_comment
;
The symmetry employed for this shelxl refinement is uniquely defined
by the following loop, which should always be used as a source of
symmetry information in preference to the above space-group names.
They are only intended as comments.
;
_shelx_estimated_absorpt_t_min 0.541
_shelx_estimated_absorpt_t_max 0.989

loop_
_space_group_symop_operation_xyz
'x, y, z'
'-x, -y, -z'

loop_
_atom_site_label
_atom_site_type_symbol
_atom_site_fract_x
_atom_site_fract_y
_atom_site_fract_z
_atom_site_U_iso_or_equiv
_atom_site_adp_type
_atom_site_occupancy
_atom_site_site_symmetry_order
_atom_site_calc_flag
_atom_site_refinement_flags_posn
_atom_site_refinement_flags_adp
_atom_site_refinement_flags_occupancy
_atom_site_disorder_assembly
_atom_site_disorder_group
C15 C 0.53805(13) 1.03659(14) 0.72609(12) 0.0115(4) Uani 1 1 d . . . . .
C6 C 0.39495(13) 1.11336(14) 0.53877(12) 0.0116(4) Uani 1 1 d . . . . .
C8 C 0.42722(13) 0.97136(14) 0.63063(12) 0.0119(4) Uani 1 1 d . . . . .
C9 C 0.46174(14) 0.90430(14) 0.70127(13) 0.0130(4) Uani 1 1 d . . . . .
C10 C 0.44036(15) 0.80786(15) 0.72583(13) 0.0155(4) Uani 1 1 d . . . . .
H1 H 0.3957 0.7861 0.6980 0.019 Uiso 1 1 calc R U . . .
C11 C 0.48273(15) 0.74462(15) 0.78912(13) 0.0176(5) Uani 1 1 d . . . . .
H2 H 0.4667 0.6803 0.8050 0.021 Uiso 1 1 calc R U . . .
C12 C 0.54966(15) 0.77580(15) 0.82989(13) 0.0179(5) Uani 1 1 d . . . . .
H3 H 0.5819 0.7320 0.8713 0.021 Uiso 1 1 calc R U . . .
C13 C 0.56880(15) 0.86976(15) 0.81012(13) 0.0155(4) Uani 1 1 d . . . . .
H4 H 0.6135 0.8898 0.8390 0.019 Uiso 1 1 calc R U . . .
C14 C 0.52344(14) 0.93753(14) 0.74772(12) 0.0126(4) Uani 1 1 d . . . . .
C16 C 0.49232(13) 1.10166(14) 0.66388(12) 0.0102(4) Uani 1 1 d . . . . .
C18 C 0.59524(13) 1.17890(14) 0.71295(12) 0.0104(4) Uani 1 1 d . . . . .
C19 C 0.65120(14) 1.25333(14) 0.71981(12) 0.0125(4) Uani 1 1 d . . . . .
C20 C 0.73467(14) 1.23808(15) 0.75986(13) 0.0162(4) Uani 1 1 d . . . . .
H5 H 0.7557 1.1759 0.7832 0.019 Uiso 1 1 calc R U . . .
C21 C 0.78600(15) 1.31157(16) 0.76570(14) 0.0206(5) Uani 1 1 d . . . . .
H6 H 0.8414 1.2999 0.7936 0.025 Uiso 1 1 calc R U . . .
C22 C 0.75627(16) 1.40356(16) 0.73040(15) 0.0227(5) Uani 1 1 d . . . . .
H7 H 0.7908 1.4542 0.7356 0.027 Uiso 1 1 calc R U . . .
C23 C 0.67721(15) 1.42125(15) 0.68813(13) 0.0178(5) Uani 1 1 d . . . . .
H8 H 0.6591 1.4842 0.6632 0.021 Uiso 1 1 calc R U . . .
C24 C 0.62234(14) 1.34773(14) 0.68099(12) 0.0124(4) Uani 1 1 d . . . . .
C25 C 0.54115(13) 1.35998(14) 0.63454(12) 0.0109(4) Uani 1 1 d . . . . .
C26 C 0.50138(13) 1.28646(14) 0.61387(12) 0.0098(4) Uani 1 1 d . . . . .
C27 C 0.42452(13) 1.32383(14) 0.56543(12) 0.0100(4) Uani 1 1 d . . . . .
C28 C 0.41615(14) 1.41740(14) 0.56580(12) 0.0118(4) Uani 1 1 d . . . . .
C29 C 0.34206(14) 1.47292(14) 0.53292(13) 0.0139(4) Uani 1 1 d . . . . .
H9 H 0.3382 1.5362 0.5318 0.017 Uiso 1 1 calc R U . . .
C30 C 0.27439(14) 1.43237(15) 0.50199(13) 0.0140(4) Uani 1 1 d . . . . .
H10 H 0.2207 1.4664 0.4837 0.017 Uiso 1 1 calc R U . . .
C32 C 0.36220(13) 1.28830(14) 0.52196(12) 0.0105(4) Uani 1 1 d . . . . .
C33 C 0.30950(16) 1.33200(16) 0.29005(13) 0.0188(5) Uani 1 1 d . . . . .
H11 H 0.3100 1.3995 0.2621 0.028 Uiso 1 1 calc R U . . .
H12 H 0.3414 1.2994 0.2587 0.028 Uiso 1 1 calc R U . . .
H13 H 0.2472 1.3098 0.2983 0.028 Uiso 1 1 calc R U . . .
C34 C 0.14678(15) 1.35896(16) 0.42353(14) 0.0196(5) Uani 1 1 d . . . . .
H14 H 0.1036 1.3211 0.4056 0.029 Uiso 1 1 calc R U . . .
H15 H 0.1160 1.3894 0.4571 0.029 Uiso 1 1 calc R U . . .
H16 H 0.1727 1.4067 0.3778 0.029 Uiso 1 1 calc R U . . .
C40 C 0.53848(15) 1.03279(16) 0.89526(13) 0.0176(5) Uani 1 1 d . . . . .
H17 H 0.5567 1.0218 0.9506 0.021 Uiso 1 1 calc R U . . .
H18 H 0.5134 0.9735 0.8917 0.021 Uiso 1 1 calc R U . . .
C41 C 0.46491(17) 1.1074(2) 0.87385(15) 0.0298(6) Uani 1 1 d . . . . .
H19 H 0.4484 1.1199 0.8179 0.036 Uiso 1 1 calc R U . . .
H20 H 0.4110 1.0821 0.9060 0.036 Uiso 1 1 calc R U . . .
C42 C 0.4903(2) 1.1992(2) 0.88579(18) 0.0439(8) Uani 1 1 d . . . . .
H21 H 0.4396 1.2428 0.8707 0.066 Uiso 1 1 calc R U . . .
H22 H 0.5051 1.1881 0.9413 0.066 Uiso 1 1 calc R U . . .
H23 H 0.5426 1.2259 0.8530 0.066 Uiso 1 1 calc R U . . .
C43 C 0.49638(14) 1.53052(14) 0.61836(13) 0.0156(4) Uani 1 1 d . . . . .
H24 H 0.4570 1.5764 0.5806 0.019 Uiso 1 1 calc R U . . .
H25 H 0.5590 1.5534 0.6081 0.019 Uiso 1 1 calc R U . . .
C44 C 0.47066(18) 1.52612(19) 0.70144(16) 0.0292(6) Uani 1 1 d . . . . .
H26 H 0.4774 1.5891 0.7066 0.035 Uiso 1 1 calc R U . . .
H27 H 0.5126 1.4835 0.7391 0.035 Uiso 1 1 calc R U . . .
C45 C 0.3750(2) 1.4924(3) 0.7230(2) 0.0575(10) Uani 1 1 d . . . . .
H28 H 0.3340 1.5331 0.6831 0.069 Uiso 1 1 calc R U . . .
H29 H 0.3697 1.4283 0.7199 0.069 Uiso 1 1 calc R U . . .
C46 C 0.3438(3) 1.4911(4) 0.8024(3) 0.0701(13) Uani 1 1 d . . . . .
H30 H 0.2817 1.4684 0.8105 0.105 Uiso 1 1 calc R U . . .
H31 H 0.3825 1.4494 0.8429 0.105 Uiso 1 1 calc R U . . .
H32 H 0.3467 1.5544 0.8060 0.105 Uiso 1 1 calc R U . . .
C67 C 1.28599(15) 0.18842(16) 0.73424(14) 0.0211(5) Uani 1 1 d . . . . .
H33 H 1.3413 0.2002 0.7062 0.025 Uiso 1 1 calc R U . . .
C68 C 1.25632(16) 0.09641(16) 0.76966(15) 0.0229(5) Uani 1 1 d . . . . .
H34 H 1.2909 0.0457 0.7646 0.027 Uiso 1 1 calc R U . . .
C69 C 1.17724(15) 0.07895(15) 0.81181(14) 0.0179(5) Uani 1 1 d . . . . .
H35 H 1.1591 0.0160 0.8367 0.021 Uiso 1 1 calc R U . . .
C79 C 0.80946(16) 0.16790(16) 1.21008(13) 0.0188(5) Uani 1 1 d . . . . .
H36 H 0.8099 0.1004 1.2380 0.028 Uiso 1 1 calc R U . . .
H37 H 0.8414 0.2004 1.2415 0.028 Uiso 1 1 calc R U . . .
H38 H 0.7472 0.1902 1.2019 0.028 Uiso 1 1 calc R U . . .
C80 C 0.64691(15) 0.14108(16) 1.07642(14) 0.0194(5) Uani 1 1 d . . . . .
H39 H 0.6037 0.1790 1.0944 0.029 Uiso 1 1 calc R U . . .
H40 H 0.6161 0.1106 1.0428 0.029 Uiso 1 1 calc R U . . .
H41 H 0.6729 0.0933 1.1221 0.029 Uiso 1 1 calc R U . . .
C82 C 0.80153(15) 0.67645(16) 0.95484(16) 0.0219(5) Uani 1 1 d . . . . .
H42 H 0.7588 0.6277 0.9847 0.026 Uiso 1 1 calc R U . . .
H43 H 0.7796 0.7018 0.8999 0.026 Uiso 1 1 calc R U . . .
C83 C 0.80463(19) 0.7545(2) 0.9913(2) 0.0398(7) Uani 1 1 d . . . . .
H44 H 0.8368 0.7311 1.0423 0.048 Uiso 1 1 calc R U . . .
H45 H 0.8403 0.8068 0.9565 0.048 Uiso 1 1 calc R U . . .
C84 C 0.71545(19) 0.7919(2) 1.00545(18) 0.0340(6) Uani 1 1 d . . . . .
H46 H 0.7245 0.8416 1.0290 0.051 Uiso 1 1 calc R U . . .
H47 H 0.6835 0.8173 0.9553 0.051 Uiso 1 1 calc R U . . .
H48 H 0.6799 0.7414 1.0413 0.051 Uiso 1 1 calc R U . . .
C86 C 1.03833(15) 0.46727(16) 0.60450(13) 0.0176(5) Uani 1 1 d . . . . .
H49 H 1.0131 0.5266 0.6079 0.021 Uiso 1 1 calc R U . . .
H50 H 1.0566 0.4780 0.5492 0.021 Uiso 1 1 calc R U . . .
C87 C 0.96508(17) 0.3926(2) 0.62621(15) 0.0299(6) Uani 1 1 d . . . . .
H51 H 0.9487 0.3802 0.6822 0.036 Uiso 1 1 calc R U . . .
H52 H 0.9110 0.4177 0.5942 0.036 Uiso 1 1 calc R U . . .
C88 C 0.9904(2) 0.3007(2) 0.61441(18) 0.0439(8) Uani 1 1 d . . . . .
H53 H 0.9398 0.2571 0.6297 0.066 Uiso 1 1 calc R U . . .
H54 H 1.0050 0.3117 0.5589 0.066 Uiso 1 1 calc R U . . .
H55 H 1.0428 0.2741 0.6470 0.066 Uiso 1 1 calc R U . . .
C90 C 0.97086(18) -0.02586(19) 0.79835(16) 0.0294(6) Uani 1 1 d . . . . .
H56 H 0.9777 -0.0888 0.7930 0.035 Uiso 1 1 calc R U . . .
H57 H 1.0129 0.0168 0.7608 0.035 Uiso 1 1 calc R U . . .
C91 C 0.8751(2) 0.0080(3) 0.7766(2) 0.0558(10) Uani 1 1 d . . . . .
H58 H 0.8340 -0.0324 0.8167 0.067 Uiso 1 1 calc R U . . .
H59 H 0.8698 0.0722 0.7794 0.067 Uiso 1 1 calc R U . . .
C92 C 0.8435(3) 0.0090(4) 0.6973(2) 0.0694(13) Uani 1 1 d . . . . .
H60 H 0.7814 0.0318 0.6893 0.104 Uiso 1 1 calc R U . . .
H61 H 0.8821 0.0504 0.6566 0.104 Uiso 1 1 calc R U . . .
H62 H 0.8462 -0.0545 0.6940 0.104 Uiso 1 1 calc R U . . .
N3 N 0.48935(11) 1.44018(12) 0.60394(10) 0.0119(4) Uani 1 1 d . . . . .
N6 N 0.98935(11) 0.05984(12) 0.89613(10) 0.0117(4) Uani 1 1 d . . . . .
O1 O 0.35286(10) 1.31364(10) 0.36425(9) 0.0165(3) Uani 1 1 d . . . . .
O2 O 0.21630(10) 1.30058(10) 0.46704(9) 0.0167(3) Uani 1 1 d . . . . .
O3 O 0.85288(10) 0.18637(10) 1.13569(9) 0.0163(3) Uani 1 1 d . . . . .
O4 O 0.71635(10) 0.19943(10) 1.03290(9) 0.0165(3) Uani 1 1 d . . . . .
C1 C 0.37518(13) 1.20697(14) 0.49270(12) 0.0112(4) Uani 1 1 d . . . . .
C3 C 0.34897(14) 1.14822(16) 0.38113(13) 0.0164(4) Uani 1 1 d . . . . .
H63 H 0.3386 1.1617 0.3263 0.020 Uiso 1 1 calc R U . . .
C4 C 0.35438(14) 1.05589(15) 0.42918(13) 0.0167(5) Uani 1 1 d . . . . .
H64 H 0.3430 1.0057 0.4092 0.020 Uiso 1 1 calc R U . . .
C2 C 0.35847(13) 1.22172(15) 0.41197(13) 0.0135(4) Uani 1 1 d . . . . .
C5 C 0.37714(13) 1.03949(14) 0.50775(13) 0.0133(4) Uani 1 1 d . . . . .
C7 C 0.43331(13) 1.06861(14) 0.61517(12) 0.0109(4) Uani 1 1 d . . . . .
C39 C 0.62161(14) 1.05826(14) 0.84296(12) 0.0134(4) Uani 1 1 d . . . . .
H65 H 0.6525 1.1113 0.8531 0.016 Uiso 1 1 calc R U . . .
H66 H 0.6634 1.0044 0.8576 0.016 Uiso 1 1 calc R U . . .
C47 C 0.87534(13) 0.29319(14) 1.00725(12) 0.0112(4) Uani 1 1 d . . . . .
C56 C 0.94037(15) 0.69222(15) 0.77406(13) 0.0159(4) Uani 1 1 d . . . . .
H67 H 0.8957 0.7140 0.8018 0.019 Uiso 1 1 calc R U . . .
C57 C 0.98271(15) 0.75519(15) 0.71087(13) 0.0174(5) Uani 1 1 d . . . . .
H68 H 0.9667 0.8195 0.6950 0.021 Uiso 1 1 calc R U . . .
C58 C 1.04951(15) 0.72430(15) 0.67002(13) 0.0180(5) Uani 1 1 d . . . . .
H69 H 1.0816 0.7681 0.6286 0.022 Uiso 1 1 calc R U . . .
C59 C 1.06871(15) 0.63018(15) 0.69004(13) 0.0153(4) Uani 1 1 d . . . . .
H70 H 1.1136 0.6101 0.6613 0.018 Uiso 1 1 calc R U . . .
C61 C 1.03794(13) 0.46336(14) 0.77393(12) 0.0107(4) Uani 1 1 d . . . . .
C78 C 0.86231(13) 0.21172(14) 0.97801(12) 0.0107(4) Uani 1 1 d . . . . .
C81 C 0.89372(14) 0.63281(14) 0.95526(13) 0.0148(4) Uani 1 1 d . . . . .
H71 H 0.9329 0.6786 0.9173 0.018 Uiso 1 1 calc R U . . .
H72 H 0.9206 0.6196 1.0082 0.018 Uiso 1 1 calc R U . . .
C85 C 1.12161(14) 0.44184(14) 0.65705(12) 0.0127(4) Uani 1 1 d . . . . .
H73 H 1.1527 0.3888 0.6469 0.015 Uiso 1 1 calc R U . . .
H74 H 1.1633 0.4958 0.6425 0.015 Uiso 1 1 calc R U . . .
C89 C 0.99639(14) -0.03054(14) 0.88166(13) 0.0155(4) Uani 1 1 d . . . . .
H75 H 0.9569 -0.0764 0.9193 0.019 Uiso 1 1 calc R U . . .
H76 H 1.0590 -0.0536 0.8920 0.019 Uiso 1 1 calc R U . . .
N1 N 0.39186(12) 0.95400(12) 0.56492(11) 0.0139(4) Uani 1 1 d . . . . .
N2 N 0.60139(11) 1.08413(12) 0.75771(10) 0.0108(4) Uani 1 1 d . . . . .
N4 N 0.89197(12) 0.54596(12) 0.93507(11) 0.0137(4) Uani 1 1 d . . . . .
N5 N 1.10134(11) 0.41588(12) 0.74228(10) 0.0105(3) Uani 1 1 d . . . . .
C48 C 0.85857(13) 0.27817(14) 1.08804(13) 0.0131(4) Uani 1 1 d . . . . .
C49 C 0.84893(14) 0.35197(16) 1.11879(13) 0.0168(4) Uani 1 1 d . . . . .
H77 H 0.8385 0.3385 1.1736 0.020 Uiso 1 1 calc R U . . .
C50 C 0.85425(14) 0.44405(15) 1.07096(13) 0.0164(4) Uani 1 1 d . . . . .
H78 H 0.8428 0.4942 1.0909 0.020 Uiso 1 1 calc R U . . .
C52 C 0.89514(13) 0.38675(14) 0.96124(12) 0.0110(4) Uani 1 1 d . . . . .
C53 C 0.93336(13) 0.43131(14) 0.88472(12) 0.0109(4) Uani 1 1 d . . . . .
C17 C 0.52775(13) 1.19230(14) 0.65673(12) 0.0103(4) Uani 1 1 d . . . . .
C31 C 0.28366(13) 1.34217(15) 0.49725(12) 0.0125(4) Uani 1 1 d . . . . .
C51 C 0.87699(13) 0.46041(14) 0.99244(13) 0.0128(4) Uani 1 1 d . . . . .
C54 C 0.92731(13) 0.52863(14) 0.86937(12) 0.0122(4) Uani 1 1 d . . . . .
C55 C 0.96181(14) 0.59553(14) 0.79884(13) 0.0129(4) Uani 1 1 d . . . . .
C60 C 1.02342(14) 0.56243(14) 0.75236(12) 0.0124(4) Uani 1 1 d . . . . .
C62 C 0.99213(13) 0.39844(14) 0.83617(12) 0.0104(4) Uani 1 1 d . . . . .
C63 C 1.02780(13) 0.30766(14) 0.84323(12) 0.0105(4) Uani 1 1 d . . . . .
C64 C 1.09522(13) 0.32105(14) 0.78720(12) 0.0105(4) Uani 1 1 d . . . . .
C65 C 1.15122(13) 0.24666(14) 0.78021(12) 0.0125(4) Uani 1 1 d . . . . .
C66 C 1.23454(14) 0.26184(15) 0.74020(13) 0.0157(4) Uani 1 1 d . . . . .
H79 H 1.2556 0.3241 0.7169 0.019 Uiso 1 1 calc R U . . .
C70 C 1.12241(14) 0.15236(14) 0.81894(12) 0.0124(4) Uani 1 1 d . . . . .
C71 C 1.04117(13) 0.13998(14) 0.86536(12) 0.0108(4) Uani 1 1 d . . . . .
C72 C 1.00144(13) 0.21364(14) 0.88611(12) 0.0101(4) Uani 1 1 d . . . . .
C73 C 0.92454(13) 0.17627(14) 0.93458(12) 0.0104(4) Uani 1 1 d . . . . .
C74 C 0.91619(13) 0.08252(14) 0.93423(12) 0.0115(4) Uani 1 1 d . . . . .
C75 C 0.84214(14) 0.02727(15) 0.96714(13) 0.0140(4) Uani 1 1 d . . . . .
H80 H 0.8384 -0.0360 0.9683 0.017 Uiso 1 1 calc R U . . .
C76 C 0.77459(14) 0.06746(15) 0.99795(13) 0.0139(4) Uani 1 1 d . . . . .
H81 H 0.7210 0.0332 1.0163 0.017 Uiso 1 1 calc R U . . .
C77 C 0.78356(13) 0.15793(14) 1.00278(12) 0.0122(4) Uani 1 1 d . . . . .
C97 C 0.39356(14) 0.86731(14) 0.54452(13) 0.0154(4) Uani 1 1 d . . . . .
H82 H 0.4331 0.8216 0.5822 0.018 Uiso 1 1 calc R U . . .
H83 H 0.4201 0.8807 0.4914 0.018 Uiso 1 1 calc R U . . .
C98 C 0.30154(15) 0.82347(16) 0.54531(16) 0.0226(5) Uani 1 1 d . . . . .
H84 H 0.2586 0.8721 0.5155 0.027 Uiso 1 1 calc R U . . .
H85 H 0.2798 0.7983 0.6003 0.027 Uiso 1 1 calc R U . . .
C100 C 0.21548(18) 0.7081(2) 0.49453(18) 0.0339(6) Uani 1 1 d . . . . .
H86 H 0.2246 0.6582 0.4713 0.051 Uiso 1 1 calc R U . . .
H87 H 0.1830 0.6831 0.5445 0.051 Uiso 1 1 calc R U . . .
H88 H 0.1803 0.7587 0.4583 0.051 Uiso 1 1 calc R U . . .
C99 C 0.30456(19) 0.7452(2) 0.5091(2) 0.0403(8) Uani 1 1 d . . . . .
H89 H 0.3372 0.7682 0.4584 0.048 Uiso 1 1 calc R U . . .
H90 H 0.3399 0.6928 0.5444 0.048 Uiso 1 1 calc R U . . .
S5 S 0.84661(8) 0.97329(9) 0.41684(7) 0.0117(3) Uiso 0.4 1 d . . P A 1
O7 O 0.9366(4) 1.0476(4) 0.3925(4) 0.0309(14) Uiso 0.4 1 d . . P A 1
C102 C 0.8580(5) 0.9298(4) 0.5222(4) 0.0131(14) Uiso 0.4 1 d . . P A 1
H91 H 0.8095 0.8853 0.5446 0.020 Uiso 0.4 1 calc R U P A 1
H92 H 0.9161 0.8984 0.5360 0.020 Uiso 0.4 1 calc R U P A 1
H93 H 0.8544 0.9821 0.5433 0.020 Uiso 0.4 1 calc R U P A 1
C101 C 0.8952(4) 0.8732(4) 0.4004(3) 0.0178(11) Uiso 0.4 1 d . . P A 1
H94 H 0.8508 0.8226 0.4121 0.027 Uiso 0.4 1 calc R U P A 1
H95 H 0.9141 0.8892 0.3453 0.027 Uiso 0.4 1 calc R U P A 1
H96 H 0.9476 0.8525 0.4348 0.027 Uiso 0.4 1 calc R U P A 1
S6 S 0.93178(14) 0.94606(15) 0.43406(12) 0.0259(4) Uiso 0.3 1 d . . P B 2
C103 C 0.8373(8) 0.9064(9) 0.3925(7) 0.042(3) Uiso 0.3 1 d . . P B 2
H97 H 0.8345 0.8380 0.4127 0.063 Uiso 0.3 1 calc R U P B 2
H98 H 0.7821 0.9326 0.4068 0.063 Uiso 0.3 1 calc R U P B 2
H99 H 0.8432 0.9269 0.3350 0.063 Uiso 0.3 1 calc R U P B 2
O9 O 0.9059(5) 1.0533(4) 0.3850(4) 0.0160(14) Uiso 0.3 1 d . . P B 2
C104 C 0.8859(9) 0.9254(8) 0.5293(7) 0.030(3) Uiso 0.3 1 d . . P B 2
H100 H 0.8994 0.8611 0.5620 0.045 Uiso 0.3 1 calc R U P B 2
H101 H 0.9123 0.9692 0.5533 0.045 Uiso 0.3 1 calc R U P B 2
H102 H 0.8206 0.9343 0.5252 0.045 Uiso 0.3 1 calc R U P B 2
O6 O 0.4138(3) 0.4476(3) 0.1134(3) 0.0314(12) Uiso 0.5 1 d . . P C 3
S3 S 0.34651(8) 0.52678(9) 0.08300(7) 0.0249(3) Uiso 0.5 1 d . . P C 3
C95 C 0.3950(4) 0.6272(4) 0.0998(3) 0.0316(12) Uiso 0.5 1 d . . P C 3
H103 H 0.3538 0.6804 0.0810 0.047 Uiso 0.5 1 calc R U P C 3
H104 H 0.4058 0.6138 0.1563 0.047 Uiso 0.5 1 calc R U P C 3
H105 H 0.4521 0.6425 0.0713 0.047 Uiso 0.5 1 calc R U P C 3
C96 C 0.3650(3) 0.5699(3) -0.0234(3) 0.0142(8) Uiso 0.5 1 d . . P C 3
H106 H 0.3236 0.6217 -0.0475 0.021 Uiso 0.5 1 calc R U P C 3
H107 H 0.4271 0.5919 -0.0342 0.021 Uiso 0.5 1 calc R U P C 3
H108 H 0.3542 0.5192 -0.0454 0.021 Uiso 0.5 1 calc R U P C 3
S8 S 0.43154(14) 0.55393(15) 0.06592(12) 0.0209(7) Uiso 0.273(2) 1 d . . P D 4
O12 O 0.3349(7) 0.5898(8) 0.1073(6) 0.052(3) Uiso 0.273(2) 1 d . . P D 4
C201 C 0.4212(7) 0.4347(6) 0.0775(6) 0.0199(19) Uiso 0.273(2) 1 d . . P D 4
H109 H 0.3982 0.4015 0.1303 0.030 Uiso 0.273(2) 1 calc R U P D 4
H110 H 0.3795 0.4265 0.0379 0.030 Uiso 0.273(2) 1 calc R U P D 4
H111 H 0.4802 0.4094 0.0708 0.030 Uiso 0.273(2) 1 calc R U P D 4
C202 C 0.4582(11) 0.6109(11) 0.0070(9) 0.066(4) Uiso 0.273(2) 1 d . . P D 4
H112 H 0.4583 0.6727 0.0139 0.099 Uiso 0.273(2) 1 calc R U P D 4
H113 H 0.5194 0.5947 -0.0041 0.099 Uiso 0.273(2) 1 calc R U P D 4
H114 H 0.4187 0.6118 -0.0370 0.099 Uiso 0.273(2) 1 calc R U P D 4
C200 C 0.8228(7) 0.9373(9) 0.3951(6) 0.037(3) Uiso 0.3 1 d D . P E 5
H115 H 0.7888 0.8800 0.4209 0.055 Uiso 0.3 1 calc R U P E 5
H116 H 0.7818 0.9856 0.3633 0.055 Uiso 0.3 1 calc R U P E 5
H117 H 0.8690 0.9243 0.3610 0.055 Uiso 0.3 1 calc R U P E 5
S7 S 0.8743(2) 0.9768(2) 0.46718(19) 0.0513(7) Uiso 0.3 1 d D . P E 5
C107 C 0.9577(10) 0.8871(10) 0.4947(9) 0.068(4) Uiso 0.3 1 d . . P E 5
H118 H 0.9300 0.8283 0.5267 0.102 Uiso 0.3 1 calc R U P E 5
H119 H 0.9841 0.8789 0.4472 0.102 Uiso 0.3 1 calc R U P E 5
H120 H 1.0049 0.9049 0.5253 0.102 Uiso 0.3 1 calc R U P E 5
O11 O 0.9223(6) 1.0627(6) 0.4192(5) 0.0421(18) Uiso 0.3 1 d . . P E 5
S9 S 0.3745(2) 0.5225(2) 0.03292(18) 0.0315(9) Uiso 0.227(2) 1 d D U P D 6
O13 O 0.4411(6) 0.4543(5) 0.0988(5) 0.0152(19) Uiso 0.227(2) 1 d D U P D 6
C203 C 0.402(3) 0.599(2) -0.0628(11) 0.154(12) Uiso 0.227(2) 1 d D U P D 6
H121 H 0.3471 0.6305 -0.0885 0.230 Uiso 0.227(2) 1 calc R U P D 6
H122 H 0.4456 0.6452 -0.0585 0.230 Uiso 0.227(2) 1 calc R U P D 6
H123 H 0.4273 0.5623 -0.0942 0.230 Uiso 0.227(2) 1 calc R U P D 6
C204 C 0.3158(9) 0.5610(11) 0.1064(7) 0.032(3) Uiso 0.227(2) 1 d D . P D 6
H124 H 0.2687 0.6058 0.0807 0.048 Uiso 0.227(2) 1 calc R U P D 6
H125 H 0.2885 0.5069 0.1458 0.048 Uiso 0.227(2) 1 calc R U P D 6
H126 H 0.3585 0.5911 0.1323 0.048 Uiso 0.227(2) 1 calc R U P D 6

loop_
_atom_site_aniso_label
_atom_site_aniso_U_11
_atom_site_aniso_U_22
_atom_site_aniso_U_33
_atom_site_aniso_U_23
_atom_site_aniso_U_13
_atom_site_aniso_U_12
C15 0.0111(9) 0.0117(10) 0.0123(10) -0.0048(8) -0.0002(8) 0.0029(8)
C6 0.0094(9) 0.0112(10) 0.0156(10) -0.0061(8) -0.0018(8) 0.0024(7)
C8 0.0086(9) 0.0110(10) 0.0164(11) -0.0047(8) -0.0005(8) 0.0017(7)
C9 0.0125(10) 0.0108(10) 0.0164(11) -0.0055(9) 0.0005(8) 0.0044(8)
C10 0.0181(11) 0.0122(10) 0.0173(11) -0.0063(9) 0.0012(8) 0.0020(8)
C11 0.0248(12) 0.0080(10) 0.0199(11) -0.0046(9) 0.0022(9) 0.0029(8)
C12 0.0252(12) 0.0118(10) 0.0160(11) -0.0035(9) -0.0023(9) 0.0088(9)
C13 0.0186(11) 0.0125(10) 0.0159(11) -0.0053(9) -0.0027(8) 0.0051(8)
C14 0.0133(10) 0.0114(10) 0.0138(10) -0.0049(8) 0.0002(8) 0.0042(8)
C16 0.0095(9) 0.0096(10) 0.0121(10) -0.0042(8) 0.0005(8) 0.0040(7)
C18 0.0098(9) 0.0087(10) 0.0123(10) -0.0027(8) 0.0003(8) 0.0030(7)
C19 0.0116(10) 0.0118(10) 0.0130(10) -0.0026(8) 0.0000(8) 0.0005(8)
C20 0.0130(10) 0.0134(11) 0.0185(11) 0.0000(9) -0.0041(8) 0.0018(8)
C21 0.0142(11) 0.0182(12) 0.0244(12) 0.0001(10) -0.0086(9) -0.0018(9)
C22 0.0206(12) 0.0152(11) 0.0285(13) -0.0016(10) -0.0111(10) -0.0047(9)
C23 0.0184(11) 0.0114(11) 0.0205(12) -0.0007(9) -0.0066(9) -0.0009(8)
C24 0.0125(10) 0.0106(10) 0.0125(10) -0.0018(8) -0.0019(8) 0.0007(8)
C25 0.0106(9) 0.0083(10) 0.0127(10) -0.0016(8) -0.0007(8) 0.0022(7)
C26 0.0096(9) 0.0082(10) 0.0108(10) -0.0021(8) 0.0006(8) 0.0018(7)
C27 0.0094(9) 0.0087(10) 0.0111(10) -0.0021(8) 0.0009(8) 0.0014(7)
C28 0.0103(10) 0.0100(10) 0.0143(10) -0.0029(8) -0.0011(8) 0.0013(8)
C29 0.0147(10) 0.0084(10) 0.0181(11) -0.0037(8) -0.0022(8) 0.0040(8)
C30 0.0107(10) 0.0108(10) 0.0188(11) -0.0022(8) -0.0024(8) 0.0050(8)
C32 0.0098(9) 0.0083(10) 0.0122(10) -0.0017(8) -0.0007(8) 0.0017(7)
C33 0.0236(12) 0.0159(11) 0.0158(11) -0.0035(9) -0.0074(9) 0.0060(9)
C34 0.0149(11) 0.0179(11) 0.0261(12) -0.0073(10) -0.0120(9) 0.0069(9)
C40 0.0178(11) 0.0193(11) 0.0155(11) -0.0053(9) 0.0009(9) -0.0004(9)
C41 0.0228(12) 0.0435(16) 0.0197(12) -0.0057(11) 0.0021(10) 0.0155(11)
C42 0.059(2) 0.0322(16) 0.0361(16) -0.0052(13) 0.0144(14) 0.0242(14)
C43 0.0145(10) 0.0079(10) 0.0259(12) -0.0076(9) -0.0033(9) 0.0015(8)
C44 0.0313(14) 0.0285(14) 0.0367(15) -0.0227(12) 0.0107(11) -0.0094(11)
C45 0.0442(19) 0.075(3) 0.073(2) -0.051(2) 0.0317(18) -0.0296(18)
C46 0.048(2) 0.114(4) 0.069(3) -0.059(3) 0.0230(19) -0.023(2)
C67 0.0144(11) 0.0195(12) 0.0247(12) -0.0003(10) 0.0068(9) 0.0060(9)
C68 0.0203(12) 0.0163(11) 0.0284(13) -0.0020(10) 0.0079(10) 0.0100(9)
C69 0.0177(11) 0.0116(11) 0.0215(12) -0.0013(9) 0.0038(9) 0.0053(8)
C79 0.0243(12) 0.0160(11) 0.0152(11) -0.0038(9) 0.0044(9) -0.0011(9)
C80 0.0150(11) 0.0175(11) 0.0256(12) -0.0068(10) 0.0081(9) -0.0022(8)
C82 0.0177(11) 0.0145(11) 0.0353(14) -0.0103(10) 0.0022(10) 0.0023(9)
C83 0.0250(14) 0.0356(16) 0.074(2) -0.0390(16) 0.0051(14) 0.0007(11)
C84 0.0307(14) 0.0305(15) 0.0467(17) -0.0206(13) -0.0004(12) 0.0085(11)
C86 0.0179(11) 0.0204(12) 0.0142(11) -0.0052(9) -0.0047(9) 0.0056(9)
C87 0.0229(12) 0.0449(16) 0.0186(12) -0.0054(11) -0.0064(10) -0.0091(11)
C88 0.059(2) 0.0329(16) 0.0350(16) -0.0045(13) -0.0186(14) -0.0190(14)
C90 0.0314(14) 0.0283(14) 0.0374(15) -0.0229(12) -0.0140(11) 0.0154(11)
C91 0.0436(19) 0.073(2) 0.068(2) -0.047(2) -0.0341(17) 0.0347(17)
C92 0.050(2) 0.111(4) 0.066(3) -0.056(3) -0.0285(19) 0.030(2)
N3 0.0122(8) 0.0071(8) 0.0165(9) -0.0037(7) -0.0038(7) 0.0020(6)
N6 0.0119(8) 0.0075(8) 0.0158(9) -0.0038(7) 0.0007(7) 0.0030(6)
O1 0.0218(8) 0.0117(7) 0.0140(8) -0.0013(6) -0.0073(6) 0.0004(6)
O2 0.0104(7) 0.0111(7) 0.0277(9) -0.0050(6) -0.0099(6) 0.0034(6)
O3 0.0209(8) 0.0117(7) 0.0146(8) -0.0018(6) 0.0051(6) 0.0037(6)
O4 0.0103(7) 0.0112(7) 0.0273(9) -0.0051(6) 0.0067(6) 0.0014(6)
C1 0.0081(9) 0.0100(10) 0.0151(10) -0.0036(8) -0.0019(8) 0.0007(7)
C3 0.0166(11) 0.0179(11) 0.0153(11) -0.0062(9) -0.0058(8) 0.0036(8)
C4 0.0169(11) 0.0144(11) 0.0223(12) -0.0108(9) -0.0077(9) 0.0033(8)
C2 0.0099(9) 0.0111(10) 0.0185(11) -0.0035(9) -0.0032(8) 0.0024(8)
C5 0.0110(9) 0.0094(10) 0.0196(11) -0.0048(9) -0.0033(8) 0.0032(7)
C7 0.0088(9) 0.0087(10) 0.0154(10) -0.0043(8) 0.0002(8) 0.0029(7)
C39 0.0149(10) 0.0110(10) 0.0132(10) -0.0024(8) -0.0043(8) 0.0025(8)
C47 0.0073(9) 0.0109(10) 0.0154(10) -0.0041(8) -0.0004(8) 0.0038(7)
C56 0.0188(11) 0.0116(10) 0.0184(11) -0.0065(9) -0.0029(9) 0.0022(8)
C57 0.0252(12) 0.0073(10) 0.0192(11) -0.0036(9) -0.0055(9) 0.0020(8)
C58 0.0255(12) 0.0118(11) 0.0163(11) -0.0040(9) -0.0018(9) -0.0031(9)
C59 0.0191(11) 0.0105(10) 0.0164(11) -0.0046(8) -0.0001(8) 0.0003(8)
C61 0.0102(9) 0.0097(10) 0.0124(10) -0.0039(8) -0.0022(8) 0.0016(7)
C78 0.0108(9) 0.0080(10) 0.0121(10) -0.0017(8) -0.0025(8) 0.0034(7)
C81 0.0160(10) 0.0091(10) 0.0213(11) -0.0076(9) 0.0011(8) 0.0006(8)
C85 0.0142(10) 0.0114(10) 0.0116(10) -0.0024(8) 0.0004(8) 0.0035(8)
C89 0.0154(10) 0.0072(10) 0.0252(12) -0.0069(9) 0.0009(9) 0.0031(8)
N1 0.0165(9) 0.0081(8) 0.0184(9) -0.0060(7) -0.0047(7) 0.0033(7)
N2 0.0108(8) 0.0081(8) 0.0126(9) -0.0020(7) -0.0021(7) 0.0020(6)
N4 0.0157(9) 0.0085(9) 0.0178(9) -0.0053(7) 0.0018(7) 0.0013(7)
N5 0.0109(8) 0.0081(8) 0.0113(8) -0.0017(7) -0.0009(6) 0.0023(6)
C48 0.0098(9) 0.0114(10) 0.0170(11) -0.0029(8) -0.0001(8) 0.0024(8)
C49 0.0173(11) 0.0177(11) 0.0160(11) -0.0064(9) 0.0033(8) 0.0010(8)
C50 0.0159(10) 0.0149(11) 0.0216(12) -0.0102(9) 0.0042(9) 0.0010(8)
C52 0.0073(9) 0.0114(10) 0.0150(10) -0.0053(8) -0.0015(8) 0.0029(7)
C53 0.0089(9) 0.0085(10) 0.0153(10) -0.0037(8) -0.0036(8) 0.0021(7)
C17 0.0098(9) 0.0094(10) 0.0119(10) -0.0036(8) 0.0008(8) 0.0031(7)
C31 0.0094(10) 0.0118(10) 0.0152(10) -0.0030(8) -0.0030(8) 0.0010(8)
C51 0.0109(9) 0.0091(10) 0.0181(11) -0.0040(8) -0.0002(8) 0.0015(7)
C54 0.0093(9) 0.0106(10) 0.0178(11) -0.0060(8) -0.0020(8) 0.0027(7)
C55 0.0123(10) 0.0104(10) 0.0167(11) -0.0052(8) -0.0040(8) 0.0006(8)
C60 0.0131(10) 0.0106(10) 0.0135(10) -0.0041(8) -0.0038(8) 0.0006(8)
C62 0.0102(9) 0.0079(10) 0.0134(10) -0.0039(8) -0.0043(8) 0.0009(7)
C63 0.0099(9) 0.0087(10) 0.0132(10) -0.0041(8) -0.0049(8) 0.0027(7)
C64 0.0091(9) 0.0088(10) 0.0135(10) -0.0035(8) -0.0034(8) 0.0021(7)
C65 0.0106(10) 0.0125(10) 0.0132(10) -0.0025(8) -0.0033(8) 0.0050(8)
C66 0.0123(10) 0.0130(11) 0.0180(11) 0.0004(9) 0.0003(8) 0.0038(8)
C70 0.0118(10) 0.0114(10) 0.0131(10) -0.0027(8) -0.0011(8) 0.0040(8)
C71 0.0099(9) 0.0083(10) 0.0135(10) -0.0026(8) -0.0032(8) 0.0030(7)
C72 0.0087(9) 0.0092(10) 0.0121(10) -0.0028(8) -0.0042(8) 0.0029(7)
C73 0.0099(9) 0.0088(10) 0.0114(10) -0.0018(8) -0.0048(8) 0.0035(7)
C74 0.0115(10) 0.0090(10) 0.0136(10) -0.0029(8) -0.0020(8) 0.0037(7)
C75 0.0149(10) 0.0090(10) 0.0181(11) -0.0042(8) -0.0008(8) 0.0010(8)
C76 0.0105(10) 0.0104(10) 0.0189(11) -0.0021(8) -0.0006(8) -0.0004(8)
C77 0.0093(9) 0.0119(10) 0.0147(10) -0.0034(8) 0.0000(8) 0.0036(8)
C97 0.0167(10) 0.0103(10) 0.0217(11) -0.0090(9) -0.0054(9) 0.0054(8)
C98 0.0184(11) 0.0146(11) 0.0366(14) -0.0109(10) -0.0046(10) 0.0026(9)
C100 0.0308(14) 0.0320(15) 0.0456(17) -0.0215(13) -0.0029(12) -0.0033(11)
C99 0.0252(14) 0.0344(16) 0.076(2) -0.0387(16) -0.0109(14) 0.0053(11)

loop_
_atom_type_symbol
_atom_type_description
_atom_type_scat_dispersion_real
_atom_type_scat_dispersion_imag
_atom_type_scat_source
C C 0.0181 0.0091 'International Tables Vol C Tables 4.2.6.8 and 6.1.1.4'
H H 0.0000 0.0000 'International Tables Vol C Tables 4.2.6.8 and 6.1.1.4'
N N 0.0311 0.0180 'International Tables Vol C Tables 4.2.6.8 and 6.1.1.4'
O O 0.0492 0.0322 'International Tables Vol C Tables 4.2.6.8 and 6.1.1.4'
S S 0.3331 0.5567 'International Tables Vol C Tables 4.2.6.8 and 6.1.1.4'

loop_
_geom_angle_atom_site_label_1
_geom_angle_atom_site_label_2
_geom_angle_atom_site_label_3
_geom_angle
C16 C15 N2 109.10(18)
C16 C15 C14 122.97(18)
N2 C15 C14 127.81(18)
C1 C6 C5 119.52(18)
C1 C6 C7 135.46(19)
C5 C6 C7 105.01(18)
N1 C8 C7 109.00(18)
N1 C8 C9 127.65(18)
C7 C8 C9 123.07(19)
C10 C9 C14 118.66(19)
C10 C9 C8 123.83(19)
C14 C9 C8 117.48(19)
C11 C10 C9 121.7(2)
C11 C10 H1 119.2
C9 C10 H1 119.2
C10 C11 C12 119.6(2)
C10 C11 H2 120.2
C12 C11 H2 120.2
C13 C12 C11 120.2(2)
C13 C12 H3 119.9
C11 C12 H3 119.9
C12 C13 C14 121.8(2)
C12 C13 H4 119.1
C14 C13 H4 119.1
C13 C14 C9 117.63(19)
C13 C14 C15 124.42(19)
C9 C14 C15 117.90(18)
C15 C16 C17 107.32(17)
C15 C16 C7 119.26(18)
C17 C16 C7 132.71(19)
C17 C18 N2 110.29(17)
C17 C18 C19 123.04(19)
N2 C18 C19 126.62(18)
C20 C19 C18 123.24(19)
C20 C19 C24 118.86(19)
C18 C19 C24 117.85(18)
C21 C20 C19 121.4(2)
C21 C20 H5 119.3
C19 C20 H5 119.3
C20 C21 C22 119.7(2)
C20 C21 H6 120.1
C22 C21 H6 120.1
C23 C22 C21 120.5(2)
C23 C22 H7 119.8
C21 C22 H7 119.8
C22 C23 C24 121.5(2)
C22 C23 H8 119.2
C24 C23 H8 119.2
C23 C24 C19 117.91(18)
C23 C24 C25 125.10(19)
C19 C24 C25 116.93(18)
N3 C25 C26 108.83(17)
N3 C25 C24 128.68(18)
C26 C25 C24 122.49(18)
C25 C26 C17 118.19(18)
C25 C26 C27 107.69(17)
C17 C26 C27 132.04(18)
C28 C27 C32 119.71(18)
C28 C27 C26 105.37(17)
C32 C27 C26 134.92(18)
N3 C28 C29 128.21(19)
N3 C28 C27 109.74(17)
C29 C28 C27 122.03(18)
C30 C29 C28 117.49(19)
C30 C29 H9 121.3
C28 C29 H9 121.3
C29 C30 C31 121.15(18)
C29 C30 H10 119.4
C31 C30 H10 119.4
C31 C32 C27 115.57(18)
C31 C32 C1 116.87(17)
C27 C32 C1 127.20(17)
O1 C33 H11 109.5
O1 C33 H12 109.5
H11 C33 H12 109.5
O1 C33 H13 109.5
H11 C33 H13 109.5
H12 C33 H13 109.5
O2 C34 H14 109.5
O2 C34 H15 109.5
H14 C34 H15 109.5
O2 C34 H16 109.5
H14 C34 H16 109.5
H15 C34 H16 109.5
C39 C40 C41 114.0(2)
C39 C40 H17 108.8
C41 C40 H17 108.8
C39 C40 H18 108.8
C41 C40 H18 108.8
H17 C40 H18 107.7
C42 C41 C40 114.7(2)
C42 C41 H19 108.6
C40 C41 H19 108.6
C42 C41 H20 108.6
C40 C41 H20 108.6
H19 C41 H20 107.6
C41 C42 H21 109.5
C41 C42 H22 109.5
H21 C42 H22 109.5
C41 C42 H23 109.5
H21 C42 H23 109.5
H22 C42 H23 109.5
N3 C43 C44 113.75(19)
N3 C43 H24 108.8
C44 C43 H24 108.8
N3 C43 H25 108.8
C44 C43 H25 108.8
H24 C43 H25 107.7
C43 C44 C45 113.1(2)
C43 C44 H26 109.0
C45 C44 H26 109.0
C43 C44 H27 109.0
C45 C44 H27 109.0
H26 C44 H27 107.8
C46 C45 C44 115.9(3)
C46 C45 H28 108.3
C44 C45 H28 108.3
C46 C45 H29 108.3
C44 C45 H29 108.3
H28 C45 H29 107.4
C45 C46 H30 109.5
C45 C46 H31 109.5
H30 C46 H31 109.5
C45 C46 H32 109.5
H30 C46 H32 109.5
H31 C46 H32 109.5
C66 C67 C68 119.6(2)
C66 C67 H33 120.2
C68 C67 H33 120.2
C69 C68 C67 120.4(2)
C69 C68 H34 119.8
C67 C68 H34 119.8
C68 C69 C70 121.6(2)
C68 C69 H35 119.2
C70 C69 H35 119.2
O3 C79 H36 109.5
O3 C79 H37 109.5
H36 C79 H37 109.5
O3 C79 H38 109.5
H36 C79 H38 109.5
H37 C79 H38 109.5
O4 C80 H39 109.5
O4 C80 H40 109.5
H39 C80 H40 109.5
O4 C80 H41 109.5
H39 C80 H41 109.5
H40 C80 H41 109.5
C81 C82 C83 111.4(2)
C81 C82 H42 109.4
C83 C82 H42 109.4
C81 C82 H43 109.4
C83 C82 H43 109.4
H42 C82 H43 108.0
C84 C83 C82 115.6(2)
C84 C83 H44 108.4
C82 C83 H44 108.4
C84 C83 H45 108.4
C82 C83 H45 108.4
H44 C83 H45 107.4
C83 C84 H46 109.5
C83 C84 H47 109.5
H46 C84 H47 109.5
C83 C84 H48 109.5
H46 C84 H48 109.5
H47 C84 H48 109.5
C87 C86 C85 113.74(19)
C87 C86 H49 108.8
C85 C86 H49 108.8
C87 C86 H50 108.8
C85 C86 H50 108.8
H49 C86 H50 107.7
C88 C87 C86 114.9(2)
C88 C87 H51 108.5
C86 C87 H51 108.5
C88 C87 H52 108.5
C86 C87 H52 108.5
H51 C87 H52 107.5
C87 C88 H53 109.5
C87 C88 H54 109.5
H53 C88 H54 109.5
C87 C88 H55 109.5
H53 C88 H55 109.5
H54 C88 H55 109.5
C89 C90 C91 113.1(2)
C89 C90 H56 109.0
C91 C90 H56 109.0
C89 C90 H57 109.0
C91 C90 H57 109.0
H56 C90 H57 107.8
C92 C91 C90 116.1(3)
C92 C91 H58 108.3
C90 C91 H58 108.3
C92 C91 H59 108.3
C90 C91 H59 108.3
H58 C91 H59 107.4
C91 C92 H60 109.5
C91 C92 H61 109.5
H60 C92 H61 109.5
C91 C92 H62 109.5
H60 C92 H62 109.5
H61 C92 H62 109.5
C28 N3 C25 107.93(16)
C28 N3 C43 122.22(16)
C25 N3 C43 129.03(17)
C74 N6 C71 108.09(16)
C74 N6 C89 122.15(17)
C71 N6 C89 128.91(17)
C2 O1 C33 117.58(16)
C31 O2 C34 117.66(16)
C48 O3 C79 117.64(16)
C77 O4 C80 117.64(16)
C2 C1 C6 115.65(18)
C2 C1 C32 117.32(18)
C6 C1 C32 126.78(19)
C4 C3 C2 121.1(2)
C4 C3 H63 119.5
C2 C3 H63 119.5
C3 C4 C5 117.43(19)
C3 C4 H64 121.3
C5 C4 H64 121.3
O1 C2 C3 121.13(19)
O1 C2 C1 116.28(18)
C3 C2 C1 122.59(19)
N1 C5 C4 127.54(19)
N1 C5 C6 110.04(18)
C4 C5 C6 122.27(19)
C8 C7 C16 117.61(18)
C8 C7 C6 107.72(17)
C16 C7 C6 132.36(19)
N2 C39 C40 113.61(17)
N2 C39 H65 108.8
C40 C39 H65 108.8
N2 C39 H66 108.8
C40 C39 H66 108.8
H65 C39 H66 107.7
C48 C47 C52 115.78(18)
C48 C47 C78 117.11(18)
C52 C47 C78 126.85(18)
C57 C56 C55 121.6(2)
C57 C56 H67 119.2
C55 C56 H67 119.2
C56 C57 C58 119.9(2)
C56 C57 H68 120.1
C58 C57 H68 120.1
C59 C58 C57 119.9(2)
C59 C58 H69 120.0
C57 C58 H69 120.0
C58 C59 C60 121.9(2)
C58 C59 H70 119.0
C60 C59 H70 119.0
C62 C61 N5 109.26(17)
C62 C61 C60 122.88(19)
N5 C61 C60 127.74(19)
C77 C78 C73 115.68(18)
C77 C78 C47 116.84(18)
C73 C78 C47 127.14(18)
N4 C81 C82 113.71(17)
N4 C81 H71 108.8
C82 C81 H71 108.8
N4 C81 H72 108.8
C82 C81 H72 108.8
H71 C81 H72 107.7
N5 C85 C86 113.68(17)
N5 C85 H73 108.8
C86 C85 H73 108.8
N5 C85 H74 108.8
C86 C85 H74 108.8
H73 C85 H74 107.7
N6 C89 C90 113.66(18)
N6 C89 H75 108.8
C90 C89 H75 108.8
N6 C89 H76 108.8
C90 C89 H76 108.8
H75 C89 H76 107.7
C5 N1 C8 107.67(17)
C5 N1 C97 120.81(18)
C8 N1 C97 129.06(17)
C18 N2 C15 106.50(16)
C18 N2 C39 119.17(16)
C15 N2 C39 123.42(17)
C51 N4 C54 107.83(17)
C51 N4 C81 120.85(18)
C54 N4 C81 128.90(18)
C64 N5 C61 106.39(16)
C64 N5 C85 119.31(16)
C61 N5 C85 123.42(16)
O3 C48 C49 121.24(19)
O3 C48 C47 116.43(18)
C49 C48 C47 122.3(2)
C50 C49 C48 121.3(2)
C50 C49 H77 119.4
C48 C49 H77 119.4
C49 C50 C51 117.33(19)
C49 C50 H78 121.3
C51 C50 H78 121.3
C47 C52 C51 119.32(19)
C47 C52 C53 135.32(19)
C51 C52 C53 105.35(18)
C54 C53 C62 117.61(19)
C54 C53 C52 107.54(18)
C62 C53 C52 132.48(18)
C18 C17 C16 106.73(17)
C18 C17 C26 118.28(18)
C16 C17 C26 134.41(18)
O2 C31 C30 121.72(18)
O2 C31 C32 115.82(18)
C30 C31 C32 122.45(18)
N4 C51 C50 127.65(19)
N4 C51 C52 109.71(18)
C50 C51 C52 122.47(19)
N4 C54 C53 109.05(18)
N4 C54 C55 127.69(18)
C53 C54 C55 122.99(19)
C56 C55 C60 118.5(2)
C56 C55 C54 123.9(2)
C60 C55 C54 117.58(18)
C59 C60 C55 117.65(19)
C59 C60 C61 124.48(19)
C55 C60 C61 117.82(19)
C61 C62 C53 119.41(18)
C61 C62 C63 107.10(18)
C53 C62 C63 132.78(19)
C64 C63 C72 118.37(18)
C64 C63 C62 106.83(18)
C72 C63 C62 134.24(19)
C63 C64 N5 110.36(17)
C63 C64 C65 123.09(19)
N5 C64 C65 126.51(19)
C66 C65 C70 118.83(18)
C66 C65 C64 123.3(2)
C70 C65 C64 117.81(19)
C67 C66 C65 121.5(2)
C67 C66 H79 119.3
C65 C66 H79 119.3
C69 C70 C65 117.92(19)
C69 C70 C71 125.0(2)
C65 C70 C71 117.00(18)
N6 C71 C72 108.78(18)
N6 C71 C70 128.88(18)
C72 C71 C70 122.34(19)
C71 C72 C63 118.15(19)
C71 C72 C73 107.63(18)
C63 C72 C73 132.10(18)
C78 C73 C74 119.69(19)
C78 C73 C72 134.93(19)
C74 C73 C72 105.38(17)
N6 C74 C75 128.41(19)
N6 C74 C73 109.67(18)
C75 C74 C73 121.90(19)
C76 C75 C74 117.78(19)
C76 C75 H80 121.1
C74 C75 H80 121.1
C75 C76 C77 121.17(19)
C75 C76 H81 119.4
C77 C76 H81 119.4
O4 C77 C76 121.91(18)
O4 C77 C78 115.92(18)
C76 C77 C78 122.17(19)
N1 C97 C98 113.75(18)
N1 C97 H82 108.8
C98 C97 H82 108.8
N1 C97 H83 108.8
C98 C97 H83 108.8
H82 C97 H83 107.7
C97 C98 C99 111.4(2)
C97 C98 H84 109.3
C99 C98 H84 109.3
C97 C98 H85 109.3
C99 C98 H85 109.3
H84 C98 H85 108.0
C99 C100 H86 109.5
C99 C100 H87 109.5
H86 C100 H87 109.5
C99 C100 H88 109.5
H86 C100 H88 109.5
H87 C100 H88 109.5
C100 C99 C98 115.8(2)
C100 C99 H89 108.3
C98 C99 H89 108.3
C100 C99 H90 108.3
C98 C99 H90 108.3
H89 C99 H90 107.4
O7 S5 C101 99.3(3)
O7 S5 C102 100.5(3)
C101 S5 C102 95.3(3)
S5 C102 H91 109.5
S5 C102 H92 109.5
H91 C102 H92 109.5
S5 C102 H93 109.5
H91 C102 H93 109.5
H92 C102 H93 109.5
S5 C101 H94 109.5
S5 C101 H95 109.5
H94 C101 H95 109.5
S5 C101 H96 109.5
H94 C101 H96 109.5
H95 C101 H96 109.5
O9 S6 C104 105.6(4)
O9 S6 C103 89.8(5)
C104 S6 C103 96.9(6)
S6 C103 H97 109.5
S6 C103 H98 109.5
H97 C103 H98 109.5
S6 C103 H99 109.5
H97 C103 H99 109.5
H98 C103 H99 109.5
S6 C104 H100 109.5
S6 C104 H101 109.5
H100 C104 H101 109.5
S6 C104 H102 109.5
H100 C104 H102 109.5
H101 C104 H102 109.5
O6 S3 C95 106.5(3)
O6 S3 C96 104.5(2)
C95 S3 C96 94.4(2)
S3 C95 H103 109.5
S3 C95 H104 109.5
H103 C95 H104 109.5
S3 C95 H105 109.5
H103 C95 H105 109.5
H104 C95 H105 109.5
S3 C96 H106 109.5
S3 C96 H107 109.5
H106 C96 H107 109.5
S3 C96 H108 109.5
H106 C96 H108 109.5
H107 C96 H108 109.5
C202 S8 C201 123.7(9)
C202 S8 O12 114.0(9)
C201 S8 O12 108.5(5)
S8 C201 H109 109.5
S8 C201 H110 109.5
H109 C201 H110 109.5
S8 C201 H111 109.5
H109 C201 H111 109.5
H110 C201 H111 109.5
S8 C202 H112 109.5
S8 C202 H113 109.5
H112 C202 H113 109.5
S8 C202 H114 109.5
H112 C202 H114 109.5
H113 C202 H114 109.5
S7 C200 H115 109.5
S7 C200 H116 109.5
H115 C200 H116 109.5
S7 C200 H117 109.5
H115 C200 H117 109.5
H116 C200 H117 109.5
O11 S7 C200 102.8(5)
O11 S7 C107 105.6(6)
C200 S7 C107 95.7(7)
S7 C107 H118 109.5
S7 C107 H119 109.5
H118 C107 H119 109.5
S7 C107 H120 109.5
H118 C107 H120 109.5
H119 C107 H120 109.5
O13 S9 C203 128.6(14)
O13 S9 C204 92.3(6)
C203 S9 C204 123.2(14)
S9 C203 H121 109.5
S9 C203 H122 109.5
H121 C203 H122 109.5
S9 C203 H123 109.5
H121 C203 H123 109.5
H122 C203 H123 109.5
S9 C204 H124 109.5
S9 C204 H125 109.5
H124 C204 H125 109.5
S9 C204 H126 109.5
H124 C204 H126 109.5
H125 C204 H126 109.5

loop_
_geom_bond_atom_site_label_1
_geom_bond_atom_site_label_2
_geom_bond_distance
C15 C16 1.403(3)
C15 N2 1.409(3)
C15 C14 1.435(3)
C6 C1 1.420(3)
C6 C5 1.421(3)
C6 C7 1.437(3)
C8 N1 1.389(3)
C8 C7 1.406(3)
C8 C9 1.439(3)
C9 C10 1.415(3)
C9 C14 1.434(3)
C10 C11 1.379(3)
C10 H1 0.9500
C11 C12 1.403(3)
C11 H2 0.9500
C12 C13 1.377(3)
C12 H3 0.9500
C13 C14 1.421(3)
C13 H4 0.9500
C16 C17 1.433(3)
C16 C7 1.436(3)
C18 C17 1.391(3)
C18 N2 1.401(3)
C18 C19 1.435(3)
C19 C20 1.416(3)
C19 C24 1.436(3)
C20 C21 1.378(3)
C20 H5 0.9500
C21 C22 1.400(3)
C21 H6 0.9500
C22 C23 1.378(3)
C22 H7 0.9500
C23 C24 1.416(3)
C23 H8 0.9500
C24 C25 1.445(3)
C25 N3 1.390(3)
C25 C26 1.408(3)
C26 C17 1.436(3)
C26 C27 1.437(3)
C27 C28 1.419(3)
C27 C32 1.422(3)
C28 N3 1.386(3)
C28 C29 1.395(3)
C29 C30 1.383(3)
C29 H9 0.9500
C30 C31 1.397(3)
C30 H10 0.9500
C32 C31 1.411(3)
C32 C1 1.493(3)
C33 O1 1.423(3)
C33 H11 0.9800
C33 H12 0.9800
C33 H13 0.9800
C34 O2 1.419(2)
C34 H14 0.9800
C34 H15 0.9800
C34 H16 0.9800
C40 C39 1.525(3)
C40 C41 1.528(3)
C40 H17 0.9900
C40 H18 0.9900
C41 C42 1.516(4)
C41 H19 0.9900
C41 H20 0.9900
C42 H21 0.9800
C42 H22 0.9800
C42 H23 0.9800
C43 N3 1.470(3)
C43 C44 1.518(3)
C43 H24 0.9900
C43 H25 0.9900
C44 C45 1.519(4)
C44 H26 0.9900
C44 H27 0.9900
C45 C46 1.490(5)
C45 H28 0.9900
C45 H29 0.9900
C46 H30 0.9800
C46 H31 0.9800
C46 H32 0.9800
C67 C66 1.378(3)
C67 C68 1.400(3)
C67 H33 0.9500
C68 C69 1.377(3)
C68 H34 0.9500
C69 C70 1.414(3)
C69 H35 0.9500
C79 O3 1.426(3)
C79 H36 0.9800
C79 H37 0.9800
C79 H38 0.9800
C80 O4 1.418(3)
C80 H39 0.9800
C80 H40 0.9800
C80 H41 0.9800
C82 C81 1.520(3)
C82 C83 1.520(3)
C82 H42 0.9900
C82 H43 0.9900
C83 C84 1.495(4)
C83 H44 0.9900
C83 H45 0.9900
C84 H46 0.9800
C84 H47 0.9800
C84 H48 0.9800
C86 C87 1.526(3)
C86 C85 1.529(3)
C86 H49 0.9900
C86 H50 0.9900
C87 C88 1.514(4)
C87 H51 0.9900
C87 H52 0.9900
C88 H53 0.9800
C88 H54 0.9800
C88 H55 0.9800
C90 C89 1.520(3)
C90 C91 1.522(4)
C90 H56 0.9900
C90 H57 0.9900
C91 C92 1.492(5)
C91 H58 0.9900
C91 H59 0.9900
C92 H60 0.9800
C92 H61 0.9800
C92 H62 0.9800
N6 C74 1.385(3)
N6 C71 1.391(3)
N6 C89 1.471(3)
O1 C2 1.379(3)
O2 C31 1.382(2)
O3 C48 1.378(3)
O4 C77 1.378(2)
C1 C2 1.414(3)
C3 C4 1.386(3)
C3 C2 1.396(3)
C3 H63 0.9500
C4 C5 1.391(3)
C4 H64 0.9500
C5 N1 1.384(3)
C39 N2 1.482(3)
C39 H65 0.9900
C39 H66 0.9900
C47 C48 1.414(3)
C47 C52 1.419(3)
C47 C78 1.495(3)
C56 C57 1.376(3)
C56 C55 1.418(3)
C56 H67 0.9500
C57 C58 1.400(3)
C57 H68 0.9500
C58 C59 1.378(3)
C58 H69 0.9500
C59 C60 1.420(3)
C59 H70 0.9500
C61 C62 1.403(3)
C61 N5 1.409(3)
C61 C60 1.435(3)
C78 C77 1.413(3)
C78 C73 1.420(3)
C81 N4 1.467(3)
C81 H71 0.9900
C81 H72 0.9900
C85 N5 1.481(3)
C85 H73 0.9900
C85 H74 0.9900
C89 H75 0.9900
C89 H76 0.9900
N1 C97 1.467(3)
N4 C51 1.387(3)
N4 C54 1.389(3)
N5 C64 1.402(3)
C48 C49 1.399(3)
C49 C50 1.382(3)
C49 H77 0.9500
C50 C51 1.390(3)
C50 H78 0.9500
C52 C51 1.421(3)
C52 C53 1.437(3)
C53 C54 1.408(3)
C53 C62 1.430(3)
C54 C55 1.436(3)
C55 C60 1.432(3)
C62 C63 1.436(3)
C63 C64 1.387(3)
C63 C72 1.435(3)
C64 C65 1.435(3)
C65 C66 1.414(3)
C65 C70 1.435(3)
C66 H79 0.9500
C70 C71 1.445(3)
C71 C72 1.410(3)
C72 C73 1.438(3)
C73 C74 1.422(3)
C74 C75 1.394(3)
C75 C76 1.377(3)
C75 H80 0.9500
C76 C77 1.402(3)
C76 H81 0.9500
C97 C98 1.519(3)
C97 H82 0.9900
C97 H83 0.9900
C98 C99 1.520(3)
C98 H84 0.9900
C98 H85 0.9900
C100 C99 1.494(4)
C100 H86 0.9800
C100 H87 0.9800
C100 H88 0.9800
C99 H89 0.9900
C99 H90 0.9900
S5 O7 1.712(6)
S5 C101 1.783(6)
S5 C102 1.797(6)
C102 H91 0.9800
C102 H92 0.9800
C102 H93 0.9800
C101 H94 0.9800
C101 H95 0.9800
C101 H96 0.9800
S6 O9 1.621(6)
S6 C104 1.771(11)
S6 C103 1.782(11)
C103 H97 0.9800
C103 H98 0.9800
C103 H99 0.9800
C104 H100 0.9800
C104 H101 0.9800
C104 H102 0.9800
O6 S3 1.519(5)
S3 C95 1.789(6)
S3 C96 1.827(5)
C95 H103 0.9800
C95 H104 0.9800
C95 H105 0.9800
C96 H106 0.9800
C96 H107 0.9800
C96 H108 0.9800
S8 C202 1.195(16)
S8 C201 1.750(10)
S8 O12 1.780(10)
C201 H109 0.9800
C201 H110 0.9800
C201 H111 0.9800
C202 H112 0.9800
C202 H113 0.9800
C202 H114 0.9800
C200 S7 1.763(8)
C200 H115 0.9800
C200 H116 0.9800
C200 H117 0.9800
S7 O11 1.488(8)
S7 C107 1.786(15)
C107 H118 0.9800
C107 H119 0.9800
C107 H120 0.9800
S9 O13 1.629(6)
S9 C203 1.779(10)
S9 C204 1.825(9)
C203 H121 0.9800
C203 H122 0.9800
C203 H123 0.9800
C204 H124 0.9800
C204 H125 0.9800
C204 H126 0.9800

loop_
_geom_torsion_atom_site_label_1
_geom_torsion_atom_site_label_2
_geom_torsion_atom_site_label_3
_geom_torsion_atom_site_label_4
_geom_torsion
N1 C8 C9 C10 -20.5(3)
C7 C8 C9 C10 166.3(2)
N1 C8 C9 C14 157.5(2)
C7 C8 C9 C14 -15.7(3)
C14 C9 C10 C11 -5.4(3)
C8 C9 C10 C11 172.7(2)
C9 C10 C11 C12 -0.9(3)
C10 C11 C12 C13 4.2(3)
C11 C12 C13 C14 -1.2(3)
C12 C13 C14 C9 -5.0(3)
C12 C13 C14 C15 177.7(2)
C10 C9 C14 C13 8.1(3)
C8 C9 C14 C13 -170.01(19)
C10 C9 C14 C15 -174.41(19)
C8 C9 C14 C15 7.4(3)
C16 C15 C14 C13 179.7(2)
N2 C15 C14 C13 4.1(3)
C16 C15 C14 C9 2.5(3)
N2 C15 C14 C9 -173.15(19)
N2 C15 C16 C17 -0.3(2)
C14 C15 C16 C17 -176.64(19)
N2 C15 C16 C7 171.27(17)
C14 C15 C16 C7 -5.1(3)
C17 C18 C19 C20 -161.3(2)
N2 C18 C19 C20 16.1(3)
C17 C18 C19 C24 15.9(3)
N2 C18 C19 C24 -166.68(19)
C18 C19 C20 C21 -179.4(2)
C24 C19 C20 C21 3.4(3)
C19 C20 C21 C22 -1.1(4)
C20 C21 C22 C23 -1.7(4)
C21 C22 C23 C24 2.0(4)
C22 C23 C24 C19 0.4(3)
C22 C23 C24 C25 -176.6(2)
C20 C19 C24 C23 -3.1(3)
C18 C19 C24 C23 179.61(19)
C20 C19 C24 C25 174.2(2)
C18 C19 C24 C25 -3.1(3)
C23 C24 C25 N3 -16.6(4)
C19 C24 C25 N3 166.4(2)
C23 C24 C25 C26 164.1(2)
C19 C24 C25 C26 -12.9(3)
N3 C25 C26 C17 -162.69(18)
C24 C25 C26 C17 16.7(3)
N3 C25 C26 C27 2.9(2)
C24 C25 C26 C27 -177.73(19)
C25 C26 C27 C28 -5.8(2)
C17 C26 C27 C28 156.9(2)
C25 C26 C27 C32 174.1(2)
C17 C26 C27 C32 -23.1(4)
C32 C27 C28 N3 -173.12(18)
C26 C27 C28 N3 6.8(2)
C32 C27 C28 C29 8.2(3)
C26 C27 C28 C29 -171.8(2)
N3 C28 C29 C30 -176.1(2)
C27 C28 C29 C30 2.3(3)
C28 C29 C30 C31 -5.8(3)
C28 C27 C32 C31 -14.5(3)
C26 C27 C32 C31 165.6(2)
C28 C27 C32 C1 158.5(2)
C26 C27 C32 C1 -21.5(4)
C39 C40 C41 C42 -65.3(3)
N3 C43 C44 C45 -59.0(3)
C43 C44 C45 C46 -177.0(3)
C66 C67 C68 C69 -1.5(4)
C67 C68 C69 C70 1.8(4)
C81 C82 C83 C84 -170.7(3)
C85 C86 C87 C88 -65.4(3)
C89 C90 C91 C92 -176.5(3)
C29 C28 N3 C25 173.3(2)
C27 C28 N3 C25 -5.2(2)
C29 C28 N3 C43 2.9(3)
C27 C28 N3 C43 -175.71(18)
C26 C25 N3 C28 1.4(2)
C24 C25 N3 C28 -178.0(2)
C26 C25 N3 C43 171.0(2)
C24 C25 N3 C43 -8.4(4)
C44 C43 N3 C28 99.8(2)
C44 C43 N3 C25 -68.5(3)
C5 C6 C1 C2 -14.2(3)
C7 C6 C1 C2 164.3(2)
C5 C6 C1 C32 159.8(2)
C7 C6 C1 C32 -21.7(4)
C31 C32 C1 C2 45.0(3)
C27 C32 C1 C2 -127.9(2)
C31 C32 C1 C6 -128.9(2)
C27 C32 C1 C6 58.2(3)
C2 C3 C4 C5 -5.3(3)
C33 O1 C2 C3 19.8(3)
C33 O1 C2 C1 -160.86(19)
C4 C3 C2 O1 -179.82(19)
C4 C3 C2 C1 0.9(3)
C6 C1 C2 O1 -170.38(17)
C32 C1 C2 O1 15.0(3)
C6 C1 C2 C3 8.9(3)
C32 C1 C2 C3 -165.65(19)
C3 C4 C5 N1 -175.7(2)
C3 C4 C5 C6 -0.4(3)
C1 C6 C5 N1 -173.45(18)
C7 C6 C5 N1 7.6(2)
C1 C6 C5 C4 10.5(3)
C7 C6 C5 C4 -168.4(2)
N1 C8 C7 C16 -161.15(18)
C9 C8 C7 C16 13.2(3)
N1 C8 C7 C6 3.7(2)
C9 C8 C7 C6 178.05(19)
C15 C16 C7 C8 -2.6(3)
C17 C16 C7 C8 166.4(2)
C15 C16 C7 C6 -162.9(2)
C17 C16 C7 C6 6.1(4)
C1 C6 C7 C8 174.5(2)
C5 C6 C7 C8 -6.8(2)
C1 C6 C7 C16 -23.7(4)
C5 C6 C7 C16 154.9(2)
C41 C40 C39 N2 -53.6(3)
C55 C56 C57 C58 -0.8(3)
C56 C57 C58 C59 4.1(3)
C57 C58 C59 C60 -1.0(3)
C48 C47 C78 C77 45.1(3)
C52 C47 C78 C77 -128.9(2)
C48 C47 C78 C73 -127.9(2)
C52 C47 C78 C73 58.1(3)
C83 C82 C81 N4 168.8(2)
C87 C86 C85 N5 -53.4(3)
C74 N6 C89 C90 99.9(2)
C71 N6 C89 C90 -68.3(3)
C91 C90 C89 N6 -59.1(3)
C4 C5 N1 C8 170.2(2)
C6 C5 N1 C8 -5.5(2)
C4 C5 N1 C97 6.5(3)
C6 C5 N1 C97 -169.27(18)
C7 C8 N1 C5 1.0(2)
C9 C8 N1 C5 -172.9(2)
C7 C8 N1 C97 163.0(2)
C9 C8 N1 C97 -11.0(4)
C17 C18 N2 C15 2.4(2)
C19 C18 N2 C15 -175.3(2)
C17 C18 N2 C39 -142.98(18)
C19 C18 N2 C39 39.3(3)
C16 C15 N2 C18 -1.3(2)
C14 C15 N2 C18 174.9(2)
C16 C15 N2 C39 142.29(18)
C14 C15 N2 C39 -41.6(3)
C40 C39 N2 C18 98.2(2)
C40 C39 N2 C15 -41.1(3)
C82 C81 N4 C51 -86.4(2)
C82 C81 N4 C54 113.4(2)
C62 C61 N5 C64 -1.3(2)
C60 C61 N5 C64 174.67(19)
C62 C61 N5 C85 142.34(18)
C60 C61 N5 C85 -41.7(3)
C86 C85 N5 C64 98.1(2)
C86 C85 N5 C61 -41.2(3)
C79 O3 C48 C49 19.6(3)
C79 O3 C48 C47 -160.92(18)
C52 C47 C48 O3 -170.40(17)
C78 C47 C48 O3 15.0(3)
C52 C47 C48 C49 9.0(3)
C78 C47 C48 C49 -165.56(19)
O3 C48 C49 C50 -179.72(19)
C47 C48 C49 C50 0.9(3)
C48 C49 C50 C51 -5.3(3)
C48 C47 C52 C51 -14.4(3)
C78 C47 C52 C51 159.62(19)
C48 C47 C52 C53 164.5(2)
C78 C47 C52 C53 -21.5(4)
C47 C52 C53 C54 174.5(2)
C51 C52 C53 C54 -6.5(2)
C47 C52 C53 C62 -24.0(4)
C51 C52 C53 C62 155.0(2)
N2 C18 C17 C16 -2.6(2)
C19 C18 C17 C16 175.20(19)
N2 C18 C17 C26 169.93(18)
C19 C18 C17 C26 -12.3(3)
C15 C16 C17 C18 1.7(2)
C7 C16 C17 C18 -168.2(2)
C15 C16 C17 C26 -169.0(2)
C7 C16 C17 C26 21.0(4)
C25 C26 C17 C18 -4.0(3)
C27 C26 C17 C18 -165.3(2)
C25 C26 C17 C16 166.0(2)
C27 C26 C17 C16 4.6(4)
C34 O2 C31 C30 15.0(3)
C34 O2 C31 C32 -164.3(2)
C29 C30 C31 O2 179.5(2)
C29 C30 C31 C32 -1.2(3)
C27 C32 C31 O2 -169.35(18)
C1 C32 C31 O2 16.9(3)
C27 C32 C31 C30 11.3(3)
C1 C32 C31 C30 -162.4(2)
C54 N4 C51 C50 170.2(2)
C81 N4 C51 C50 6.3(3)
C54 N4 C51 C52 -5.3(2)
C81 N4 C51 C52 -169.14(17)
C49 C50 C51 N4 -175.5(2)
C49 C50 C51 C52 -0.5(3)
C47 C52 C51 N4 -173.51(17)
C53 C52 C51 N4 7.3(2)
C47 C52 C51 C50 10.7(3)
C53 C52 C51 C50 -168.43(19)
C51 N4 C54 C53 1.0(2)
C81 N4 C54 C53 163.13(19)
C51 N4 C54 C55 -173.01(19)
C81 N4 C54 C55 -10.9(3)
C62 C53 C54 N4 -161.13(17)
C52 C53 C54 N4 3.6(2)
C62 C53 C54 C55 13.2(3)
C52 C53 C54 C55 177.91(18)
C57 C56 C55 C60 -5.5(3)
C57 C56 C55 C54 172.7(2)
N4 C54 C55 C56 -20.7(3)
C53 C54 C55 C56 166.10(19)
N4 C54 C55 C60 157.51(19)
C53 C54 C55 C60 -15.7(3)
C58 C59 C60 C55 -5.2(3)
C58 C59 C60 C61 177.5(2)
C56 C55 C60 C59 8.3(3)
C54 C55 C60 C59 -170.01(18)
C56 C55 C60 C61 -174.25(18)
C54 C55 C60 C61 7.5(3)
C62 C61 C60 C59 179.73(19)
N5 C61 C60 C59 4.2(3)
C62 C61 C60 C55 2.4(3)
N5 C61 C60 C55 -173.07(18)
N5 C61 C62 C53 171.22(17)
C60 C61 C62 C53 -5.0(3)
N5 C61 C62 C63 -0.3(2)
C60 C61 C62 C63 -176.52(17)
C54 C53 C62 C61 -2.6(3)
C52 C53 C62 C61 -162.7(2)
C54 C53 C62 C63 166.3(2)
C52 C53 C62 C63 6.2(4)
C61 C62 C63 C64 1.8(2)
C53 C62 C63 C64 -168.1(2)
C61 C62 C63 C72 -169.1(2)
C53 C62 C63 C72 21.0(4)
C72 C63 C64 N5 169.90(16)
C62 C63 C64 N5 -2.7(2)
C72 C63 C64 C65 -12.1(3)
C62 C63 C64 C65 175.28(18)
C61 N5 C64 C63 2.5(2)
C85 N5 C64 C63 -142.92(17)
C61 N5 C64 C65 -175.39(19)
C85 N5 C64 C65 39.2(3)
C63 C64 C65 C66 -161.4(2)
N5 C64 C65 C66 16.3(3)
C63 C64 C65 C70 15.8(3)
N5 C64 C65 C70 -166.55(18)
C68 C67 C66 C65 -1.2(4)
C70 C65 C66 C67 3.4(3)
C64 C65 C66 C67 -179.4(2)
C68 C69 C70 C65 0.4(3)
C68 C69 C70 C71 -176.6(2)
C66 C65 C70 C69 -3.0(3)
C64 C65 C70 C69 179.69(19)
C66 C65 C70 C71 174.26(18)
C64 C65 C70 C71 -3.1(3)
C74 N6 C71 C72 1.6(2)
C89 N6 C71 C72 171.03(18)
C74 N6 C71 C70 -178.0(2)
C89 N6 C71 C70 -8.6(3)
C69 C70 C71 N6 -16.4(3)
C65 C70 C71 N6 166.53(19)
C69 C70 C71 C72 164.0(2)
C65 C70 C71 C72 -13.0(3)
N6 C71 C72 C63 -162.74(17)
C70 C71 C72 C63 16.9(3)
N6 C71 C72 C73 2.7(2)
C70 C71 C72 C73 -177.66(17)
C64 C63 C72 C71 -4.2(3)
C62 C63 C72 C71 165.9(2)
C64 C63 C72 C73 -165.4(2)
C62 C63 C72 C73 4.7(4)
C77 C78 C73 C74 -14.5(3)
C47 C78 C73 C74 158.52(19)
C77 C78 C73 C72 165.5(2)
C47 C78 C73 C72 -21.4(4)
C71 C72 C73 C78 174.2(2)
C63 C72 C73 C78 -23.2(4)
C71 C72 C73 C74 -5.8(2)
C63 C72 C73 C74 156.9(2)
C71 N6 C74 C75 173.3(2)
C89 N6 C74 C75 2.9(3)
C71 N6 C74 C73 -5.3(2)
C89 N6 C74 C73 -175.66(17)
C78 C73 C74 N6 -173.10(17)
C72 C73 C74 N6 6.8(2)
C78 C73 C74 C75 8.2(3)
C72 C73 C74 C75 -171.86(19)
N6 C74 C75 C76 -176.1(2)
C73 C74 C75 C76 2.3(3)
C74 C75 C76 C77 -5.8(3)
C80 O4 C77 C76 15.0(3)
C80 O4 C77 C78 -164.23(19)
C75 C76 C77 O4 179.51(19)
C75 C76 C77 C78 -1.3(3)
C73 C78 C77 O4 -169.32(17)
C47 C78 C77 O4 16.9(3)
C73 C78 C77 C76 11.4(3)
C47 C78 C77 C76 -162.38(19)
C5 N1 C97 C98 -86.9(3)
C8 N1 C97 C98 113.2(2)
N1 C97 C98 C99 169.2(2)
C97 C98 C99 C100 -170.1(3)
